data_1504286
loop_
_publ_author_name
'Gharpure, Santosh J.'
'Shukla, Manoj K.'
'Vijayasree, U.'

_publ_section_title
;
 Stereoselective synthesis of donor-acceptor substituted
 cyclopropafuranones by intramolecular cyclopropanation of vinylogous
 carbonates: divergent synthesis of tetrahydrofuran-3-one,
 tetrahydropyran-3-one, and lactones.
;
_journal_issue 23
_journal_name_full 'Organic letters'
_journal_page_first 5466
_journal_page_last 5469
_journal_paper_doi 10.1021/ol902301h
_journal_volume 11
_journal_year 2009
_chemical_absolute_configuration unk
_chemical_formula_moiety 'C16 H20 O6'
_chemical_formula_sum 'C16 H20 O6'
_chemical_formula_weight 308.32
_chemical_name_systematic
;

 ?

;
_space_group_IT_number 19
_symmetry_cell_setting orthorhombic
_symmetry_space_group_name_Hall 'P 2ac 2ab'
_symmetry_space_group_name_H-M 'P 21 21 21'
_atom_sites_solution_hydrogens geom
_atom_sites_solution_primary direct
_atom_sites_solution_secondary difmap
_audit_creation_method SHELXL-97
_cell_angle_alpha 90.00
_cell_angle_beta 90.00
_cell_angle_gamma 90.00
_cell_formula_units_Z 4
_cell_length_a 9.3413(3)
_cell_length_b 10.0343(2)
_cell_length_c 16.9972(4)
_cell_measurement_reflns_used 3059
_cell_measurement_temperature 298(2)
_cell_measurement_theta_max 22.71
_cell_measurement_theta_min 2.49
_cell_volume 1593.21(7)
_computing_cell_refinement 'APEX II,Bruker,2004'
_computing_data_collection 'APEX II,Bruker,2004'
_computing_data_reduction SAINT,Bruker,2004
_computing_molecular_graphics 'ORTEP-3 (Farrugia, 1997)'
_computing_publication_material 'SHELXL-97 (Sheldrick, 1997)'
_computing_structure_refinement 'SHELXL-97 (Sheldrick, 1997)'
_computing_structure_solution 'SHELXS-97 (Sheldrick, 1997)'
_diffrn_ambient_temperature 298(2)
_diffrn_measured_fraction_theta_full 0.951
_diffrn_measured_fraction_theta_max 0.924
_diffrn_measurement_device_type 'Bruker Apex II CCD area detector'
_diffrn_measurement_method 'phi and omega scans'
_diffrn_radiation_monochromator graphite
_diffrn_radiation_source 'fine-focus sealed tube'
_diffrn_radiation_type MoK\a
_diffrn_radiation_wavelength 0.71073
_diffrn_reflns_av_R_equivalents 0.0304
_diffrn_reflns_av_sigmaI/netI 0.0332
_diffrn_reflns_limit_h_max 11
_diffrn_reflns_limit_h_min -12
_diffrn_reflns_limit_k_max 12
_diffrn_reflns_limit_k_min -13
_diffrn_reflns_limit_l_max 17
_diffrn_reflns_limit_l_min -20
_diffrn_reflns_number 12091
_diffrn_reflns_theta_full 25.00
_diffrn_reflns_theta_max 28.27
_diffrn_reflns_theta_min 2.36
_exptl_absorpt_coefficient_mu 0.098
_exptl_absorpt_correction_T_max 0.9816
_exptl_absorpt_correction_T_min 0.9758
_exptl_absorpt_correction_type multi-scan
_exptl_absorpt_process_details 'SADABS (Bruker, 1999)'
_exptl_crystal_colour colourless
_exptl_crystal_density_diffrn 1.285
_exptl_crystal_density_method 'not measured'
_exptl_crystal_description Block
_exptl_crystal_F_000 656
_exptl_crystal_size_max 0.25
_exptl_crystal_size_mid 0.22
_exptl_crystal_size_min 0.19
_refine_diff_density_max 0.150
_refine_diff_density_min -0.137
_refine_diff_density_rms 0.030
_refine_ls_abs_structure_details 'Flack H D (1983), Acta Cryst. A39, 876-881'
_refine_ls_abs_structure_Flack 1.5(13)
_refine_ls_extinction_method none
_refine_ls_goodness_of_fit_ref 0.766
_refine_ls_hydrogen_treatment constr
_refine_ls_matrix_type full
_refine_ls_number_parameters 219
_refine_ls_number_reflns 3546
_refine_ls_number_restraints 2
_refine_ls_restrained_S_all 0.766
_refine_ls_R_factor_all 0.0655
_refine_ls_R_factor_gt 0.0426
_refine_ls_shift/su_max 0.000
_refine_ls_shift/su_mean 0.000
_refine_ls_structure_factor_coef Fsqd
_refine_ls_weighting_details 'calc w=1/[\s^2^(Fo^2^)+(0.1000P)^2^+0.5000P] where P=(Fo^2^+2Fc^2^)/3'
_refine_ls_weighting_scheme calc
_refine_ls_wR_factor_gt 0.1145
_refine_ls_wR_factor_ref 0.1365
_reflns_number_gt 2641
_reflns_number_total 3546
_reflns_threshold_expression >2sigma(I)
_cod_data_source_file ol902301h_si_002.cif
_cod_data_source_block new
_cod_depositor_comments
;
The following automatic conversions were performed:

'_symmetry_cell_setting' value 'Orthorhombic' changed to
'orthorhombic' according to
/home/saulius/struct/CIF-dictionaries/cif_core.dic dictionary named
'cif_core.dic' version 2.4.2 from 2011-04-26.

Automatic conversion script
Id: cif_fix_values 1715 2011-07-08 13:25:40Z adriana 
;
_cod_original_sg_symbol_H-M P2(1)2(1)2(1)
_cod_database_code 1504286

loop_
_symmetry_equiv_pos_as_xyz
'x, y, z'
'-x+1/2, -y, z+1/2'
'-x, y+1/2, -z+1/2'
'x+1/2, -y+1/2, -z'

loop_
_atom_site_label
_atom_site_type_symbol
_atom_site_fract_x
_atom_site_fract_y
_atom_site_fract_z
_atom_site_U_iso_or_equiv
_atom_site_adp_type
_atom_site_occupancy
_atom_site_symmetry_multiplicity
_atom_site_calc_flag
_atom_site_refinement_flags
_atom_site_disorder_assembly
_atom_site_disorder_group
C1 C 0.4622(2) 0.77302(18) 0.01021(13) 0.0377(5) Uani 1 1 d . B .
H1 H 0.4069 0.7482 -0.0365 0.045 Uiso 1 1 calc R . .
C2 C 0.3584(2) 0.97674(19) 0.03342(13) 0.0410(5) Uani 1 1 d . B .
H2 H 0.2894 0.9784 -0.0100 0.049 Uiso 1 1 calc R . .
C3 C 0.5073(2) 1.0081(2) 0.00162(18) 0.0554(6) Uani 1 1 d . . .
H3 H 0.5603 1.0470 0.0457 0.067 Uiso 1 1 calc R A 1
C4 C 0.5486(3) 1.0009(4) -0.1320(2) 0.0933(13) Uani 1 1 d . . .
C5 C 0.6125(3) 0.8782(3) -0.10092(16) 0.0607(7) Uani 1 1 d . B .
H5A H 0.7153 0.8789 -0.1087 0.073 Uiso 1 1 calc R . .
H5B H 0.5730 0.8010 -0.1276 0.073 Uiso 1 1 calc R . .
C6 C 0.5777(2) 0.87329(19) -0.01451(14) 0.0406(5) Uani 1 1 d . B .
H6 H 0.6646 0.8622 0.0170 0.049 Uiso 1 1 calc R . .
C7 C 0.5112(2) 0.64744(19) 0.05024(13) 0.0369(4) Uani 1 1 d . . .
C8 C 0.4802(2) 0.5222(2) 0.01768(13) 0.0398(5) Uani 1 1 d . . .
C9 C 0.5170(2) 0.4050(2) 0.05556(16) 0.0451(5) Uani 1 1 d . . .
H9 H 0.4941 0.3230 0.0334 0.054 Uiso 1 1 calc R . .
C10 C 0.5884(2) 0.4115(2) 0.12687(14) 0.0444(5) Uani 1 1 d . . .
C11 C 0.6254(3) 0.5328(2) 0.16014(13) 0.0446(5) Uani 1 1 d . . .
H11 H 0.6746 0.5364 0.2076 0.054 Uiso 1 1 calc R . .
C12 C 0.5871(2) 0.6492(2) 0.12079(13) 0.0396(5) Uani 1 1 d . . .
C13 C 0.3061(3) 1.0659(3) 0.09832(17) 0.0651(7) Uani 1 1 d . . .
H13A H 0.2169 1.0324 0.1183 0.098 Uiso 1 1 calc R B .
H13B H 0.2923 1.1544 0.0782 0.098 Uiso 1 1 calc R . .
H13C H 0.3755 1.0678 0.1399 0.098 Uiso 1 1 calc R . .
C14 C 0.3810(4) 0.4012(3) -0.0909(2) 0.0752(9) Uani 1 1 d . . .
H14A H 0.4679 0.3517 -0.0981 0.113 Uiso 1 1 calc R . .
H14B H 0.3378 0.4180 -0.1412 0.113 Uiso 1 1 calc R . .
H14C H 0.3161 0.3508 -0.0588 0.113 Uiso 1 1 calc R . .
C15 C 0.6923(4) 0.2890(3) 0.23346(17) 0.0682(8) Uani 1 1 d . . .
H15A H 0.7833 0.3323 0.2279 0.102 Uiso 1 1 calc R . .
H15B H 0.7067 0.1984 0.2499 0.102 Uiso 1 1 calc R . .
H15C H 0.6361 0.3350 0.2722 0.102 Uiso 1 1 calc R . .
C16 C 0.7064(4) 0.7853(3) 0.21653(17) 0.0684(8) Uani 1 1 d . . .
H16A H 0.6571 0.7463 0.2604 0.103 Uiso 1 1 calc R . .
H16B H 0.7242 0.8778 0.2270 0.103 Uiso 1 1 calc R . .
H16C H 0.7957 0.7400 0.2086 0.103 Uiso 1 1 calc R . .
O1 O 0.36952(15) 0.84434(13) 0.06300(9) 0.0434(4) Uani 1 1 d . . .
O2A O 0.516(2) 1.0926(11) -0.0545(16) 0.096(5) Uani 0.48(3) 1 d P B 1
O2B O 0.4861(11) 1.0621(13) -0.0842(7) 0.062(3) Uani 0.52(3) 1 d P B 2
O3A O 0.5716(16) 1.0889(19) -0.1747(8) 0.114(3) Uani 0.306(11) 1 d P B 1
O3B O 0.5330(6) 1.0207(9) -0.2064(4) 0.114(3) Uani 0.694(11) 1 d P B 2
O4 O 0.41233(18) 0.52469(15) -0.05333(11) 0.0576(5) Uani 1 1 d . . .
O5 O 0.6190(2) 0.29059(15) 0.15993(11) 0.0601(5) Uani 1 1 d . . .
O6 O 0.6212(2) 0.77324(14) 0.14820(10) 0.0528(4) Uani 1 1 d . . .

loop_
_atom_site_aniso_label
_atom_site_aniso_U_11
_atom_site_aniso_U_22
_atom_site_aniso_U_33
_atom_site_aniso_U_23
_atom_site_aniso_U_13
_atom_site_aniso_U_12
C1 0.0369(10) 0.0316(9) 0.0447(12) -0.0021(9) -0.0031(9) 0.0010(8)
C2 0.0428(10) 0.0321(9) 0.0480(13) 0.0007(9) -0.0016(8) 0.0026(9)
C3 0.0503(12) 0.0334(10) 0.0827(19) -0.0063(11) 0.0093(12) -0.0073(9)
C4 0.0665(19) 0.118(3) 0.095(3) 0.063(2) 0.0298(18) 0.0268(19)
C5 0.0630(16) 0.0635(15) 0.0555(17) 0.0107(12) 0.0103(13) -0.0011(13)
C6 0.0356(10) 0.0367(9) 0.0496(14) 0.0043(9) -0.0018(9) 0.0028(8)
C7 0.0379(10) 0.0294(8) 0.0433(12) -0.0012(9) 0.0003(8) 0.0017(8)
C8 0.0380(10) 0.0333(8) 0.0481(13) -0.0043(9) -0.0013(9) 0.0005(8)
C9 0.0488(12) 0.0284(8) 0.0582(15) -0.0047(9) 0.0040(11) 0.0007(8)
C10 0.0519(12) 0.0337(10) 0.0475(14) 0.0040(9) 0.0108(10) 0.0053(9)
C11 0.0555(12) 0.0398(10) 0.0386(12) 0.0018(9) 0.0009(10) 0.0032(10)
C12 0.0457(11) 0.0319(9) 0.0411(13) -0.0023(8) 0.0036(9) -0.0016(9)
C13 0.0780(17) 0.0501(14) 0.0671(19) -0.0111(13) 0.0146(14) 0.0116(13)
C14 0.089(2) 0.0484(13) 0.089(2) -0.0237(14) -0.0358(18) 0.0045(14)
C15 0.102(2) 0.0514(14) 0.0516(17) 0.0152(12) 0.0047(14) 0.0174(14)
C16 0.094(2) 0.0544(15) 0.0571(18) -0.0048(13) -0.0220(14) -0.0112(15)
O1 0.0418(7) 0.0323(6) 0.0561(10) 0.0037(7) 0.0095(7) 0.0040(6)
O2A 0.118(8) 0.036(3) 0.133(12) 0.025(5) 0.063(7) 0.009(4)
O2B 0.075(4) 0.045(4) 0.067(5) 0.029(3) 0.021(3) 0.022(3)
O3A 0.104(3) 0.177(7) 0.061(4) 0.063(4) 0.014(2) 0.032(4)
O3B 0.104(3) 0.177(7) 0.061(4) 0.063(4) 0.014(2) 0.032(4)
O4 0.0678(10) 0.0378(7) 0.0674(12) -0.0123(8) -0.0263(9) 0.0046(8)
O5 0.0871(13) 0.0355(7) 0.0576(11) 0.0092(7) 0.0020(10) 0.0098(8)
O6 0.0752(11) 0.0358(7) 0.0475(10) -0.0010(7) -0.0135(8) -0.0079(8)

loop_
_atom_type_symbol
_atom_type_description
_atom_type_scat_dispersion_real
_atom_type_scat_dispersion_imag
_atom_type_scat_source
C C 0.0033 0.0016 'International Tables Vol C Tables 4.2.6.8 and 6.1.1.4'
H H 0.0000 0.0000 'International Tables Vol C Tables 4.2.6.8 and 6.1.1.4'
O O 0.0106 0.0060 'International Tables Vol C Tables 4.2.6.8 and 6.1.1.4'

loop_
_geom_angle_atom_site_label_1
_geom_angle_atom_site_label_2
_geom_angle_atom_site_label_3
_geom_angle
O1 C1 C7 108.55(17)
O1 C1 C6 105.54(15)
C7 C1 C6 117.38(17)
O1 C1 H1 108.4
C7 C1 H1 108.4
C6 C1 H1 108.4
O1 C2 C13 108.67(19)
O1 C2 C3 104.52(16)
C13 C2 C3 115.7(2)
O1 C2 H2 109.2
C13 C2 H2 109.2
C3 C2 H2 109.2
O2A C3 C2 117.4(9)
O2A C3 C6 115.1(7)
C2 C3 C6 105.87(16)
O2A C3 O2B 23.9(9)
C2 C3 O2B 106.6(4)
C6 C3 O2B 101.1(5)
O2A C3 H3 105.8
C2 C3 H3 105.8
C6 C3 H3 105.8
O2B C3 H3 129.6
O3A C4 O2B 97.3(10)
O3A C4 O3B 44.9(8)
O2B C4 O3B 122.9(5)
O3A C4 C5 141.9(7)
O2B C4 C5 113.1(5)
O3B C4 C5 121.9(5)
O3A C4 O2A 96.3(11)
O2B C4 O2A 19.2(8)
O3B C4 O2A 133.1(8)
C5 C4 O2A 104.9(7)
C4 C5 C6 106.9(2)
C4 C5 H5A 110.3
C6 C5 H5A 110.3
C4 C5 H5B 110.3
C6 C5 H5B 110.3
H5A C5 H5B 108.6
C5 C6 C3 103.8(2)
C5 C6 C1 116.2(2)
C3 C6 C1 103.22(17)
C5 C6 H6 111.0
C3 C6 H6 111.0
C1 C6 H6 111.0
C12 C7 C8 117.10(18)
C12 C7 C1 122.28(17)
C8 C7 C1 120.61(19)
O4 C8 C9 122.87(18)
O4 C8 C7 115.39(18)
C9 C8 C7 121.7(2)
C8 C9 C10 119.12(19)
C8 C9 H9 120.4
C10 C9 H9 120.4
O5 C10 C9 114.75(19)
O5 C10 C11 124.0(2)
C9 C10 C11 121.2(2)
C10 C11 C12 118.5(2)
C10 C11 H11 120.8
C12 C11 H11 120.8
O6 C12 C11 122.7(2)
O6 C12 C7 115.04(18)
C11 C12 C7 122.26(19)
C2 C13 H13A 109.5
C2 C13 H13B 109.5
H13A C13 H13B 109.5
C2 C13 H13C 109.5
H13A C13 H13C 109.5
H13B C13 H13C 109.5
O4 C14 H14A 109.5
O4 C14 H14B 109.5
H14A C14 H14B 109.5
O4 C14 H14C 109.5
H14A C14 H14C 109.5
H14B C14 H14C 109.5
O5 C15 H15A 109.5
O5 C15 H15B 109.5
H15A C15 H15B 109.5
O5 C15 H15C 109.5
H15A C15 H15C 109.5
H15B C15 H15C 109.5
O6 C16 H16A 109.5
O6 C16 H16B 109.5
H16A C16 H16B 109.5
O6 C16 H16C 109.5
H16A C16 H16C 109.5
H16B C16 H16C 109.5
C2 O1 C1 106.75(15)
C3 O2A C4 103.8(8)
C4 O2B C3 113.6(6)
C8 O4 C14 118.48(19)
C10 O5 C15 118.11(19)
C12 O6 C16 119.31(19)

loop_
_geom_bond_atom_site_label_1
_geom_bond_atom_site_label_2
_geom_bond_distance
C1 O1 1.438(2)
C1 C7 1.503(3)
C1 C6 1.534(3)
C1 H1 0.9800
C2 O1 1.424(2)
C2 C13 1.502(3)
C2 C3 1.525(3)
C2 H2 0.9800
C3 O2A 1.279(18)
C3 C6 1.529(3)
C3 O2B 1.568(10)
C3 H3 0.9800
C4 O3A 1.163(14)
C4 O2B 1.174(13)
C4 O3B 1.288(7)
C4 C5 1.466(4)
C4 O2A 1.64(2)
C5 C6 1.505(4)
C5 H5A 0.9700
C5 H5B 0.9700
C6 H6 0.9800
C7 C12 1.393(3)
C7 C8 1.403(3)
C8 O4 1.363(3)
C8 C9 1.384(3)
C9 C10 1.385(4)
C9 H9 0.9300
C10 O5 1.367(2)
C10 C11 1.386(3)
C11 C12 1.393(3)
C11 H11 0.9300
C12 O6 1.367(2)
C13 H13A 0.9600
C13 H13B 0.9600
C13 H13C 0.9600
C14 O4 1.424(3)
C14 H14A 0.9600
C14 H14B 0.9600
C14 H14C 0.9600
C15 O5 1.425(3)
C15 H15A 0.9600
C15 H15B 0.9600
C15 H15C 0.9600
C16 O6 1.413(3)
C16 H16A 0.9600
C16 H16B 0.9600
C16 H16C 0.9600

loop_
_geom_torsion_atom_site_label_1
_geom_torsion_atom_site_label_2
_geom_torsion_atom_site_label_3
_geom_torsion_atom_site_label_4
_geom_torsion
O1 C2 C3 O2A 152.4(12)
C13 C2 C3 O2A -88.1(13)
O1 C2 C3 C6 22.2(3)
C13 C2 C3 C6 141.7(2)
O1 C2 C3 O2B 129.3(6)
C13 C2 C3 O2B -111.2(6)
O3A C4 C5 C6 138.9(18)
O2B C4 C5 C6 -1.2(8)
O3B C4 C5 C6 -165.1(5)
O2A C4 C5 C6 17.3(7)
C4 C5 C6 C3 -6.6(3)
C4 C5 C6 C1 105.9(3)
O2A C3 C6 C5 -10.3(14)
C2 C3 C6 C5 121.2(2)
O2B C3 C6 C5 10.2(5)
O2A C3 C6 C1 -131.9(13)
C2 C3 C6 C1 -0.4(3)
O2B C3 C6 C1 -111.4(5)
O1 C1 C6 C5 -134.37(19)
C7 C1 C6 C5 104.6(2)
O1 C1 C6 C3 -21.5(2)
C7 C1 C6 C3 -142.5(2)
O1 C1 C7 C12 -59.5(2)
C6 C1 C7 C12 60.0(3)
O1 C1 C7 C8 119.8(2)
C6 C1 C7 C8 -120.7(2)
C12 C7 C8 O4 -176.75(18)
C1 C7 C8 O4 3.9(3)
C12 C7 C8 C9 3.0(3)
C1 C7 C8 C9 -176.3(2)
O4 C8 C9 C10 178.69(19)
C7 C8 C9 C10 -1.1(3)
C8 C9 C10 O5 179.5(2)
C8 C9 C10 C11 -1.0(3)
O5 C10 C11 C12 -179.6(2)
C9 C10 C11 C12 1.0(3)
C10 C11 C12 O6 -178.7(2)
C10 C11 C12 C7 1.1(3)
C8 C7 C12 O6 176.79(19)
C1 C7 C12 O6 -3.9(3)
C8 C7 C12 C11 -3.0(3)
C1 C7 C12 C11 176.3(2)
C13 C2 O1 C1 -161.16(19)
C3 C2 O1 C1 -37.0(2)
C7 C1 O1 C2 163.89(16)
C6 C1 O1 C2 37.2(2)
C2 C3 O2A C4 -105.3(7)
C6 C3 O2A C4 20.4(16)
O2B C3 O2A C4 -37.4(16)
O3A C4 O2A C3 -171.6(14)
O2B C4 O2A C3 94(2)
O3B C4 O2A C3 159.2(9)
C5 C4 O2A C3 -23.5(14)
O3A C4 O2B C3 -147.8(12)
O3B C4 O2B C3 172.4(7)
C5 C4 O2B C3 8.7(12)
O2A C4 O2B C3 -60(2)
O2A C3 O2B C4 116(3)
C2 C3 O2B C4 -122.9(9)
C6 C3 O2B C4 -12.4(11)
C9 C8 O4 C14 -1.5(3)
C7 C8 O4 C14 178.3(2)
C9 C10 O5 C15 -179.9(2)
C11 C10 O5 C15 0.6(4)
C11 C12 O6 C16 4.1(3)
C7 C12 O6 C16 -175.8(2)
